data_7251734
loop_
_publ_author_name
'Liu, Boya'
'Zheng, Xueqi'

_publ_section_title
;
 A high-copper-content metal-organic framework with potential
 antibacterial activities.
;
_journal_issue 4
_journal_name_full 'RSC advances'
_journal_page_first 3602
_journal_page_last 3608
_journal_paper_doi 10.1039/d5ra08205f
_journal_volume 16
_journal_year 2026
_chemical_formula_moiety 'C3 H3 Cu O6, C2 H8 N'
_chemical_formula_sum 'C5 H11 Cu N O6'
_chemical_formula_weight 244.69
_space_group_crystal_system monoclinic
_space_group_IT_number 15
_space_group_name_Hall '-C 2yc'
_space_group_name_H-M_alt 'C 1 2/c 1'
_atom_sites_solution_hydrogens geom
_atom_sites_solution_primary iterative
_audit_creation_date 2024-12-17
_audit_creation_method
;
Olex2 1.5
(compiled 2024.02.16 svn.r378c4104 for OlexSys, GUI svn.r6928)
;
_audit_update_record
;
2025-11-16 deposited with the CCDC.	2026-01-05 downloaded from the CCDC.
;
_cell_angle_alpha 90
_cell_angle_beta 123.790(11)
_cell_angle_gamma 90
_cell_formula_units_Z 4
_cell_length_a 13.661(5)
_cell_length_b 8.738(4)
_cell_length_c 8.871(3)
_cell_measurement_reflns_used 3216
_cell_measurement_temperature 310.00
_cell_measurement_theta_max 27.462
_cell_measurement_theta_min 2.942
_cell_volume 880.1(6)
_computing_cell_refinement 'SAINT V8.40B (?, 2016)'
_computing_data_reduction 'SAINT V8.40B (?, 2016)'
_computing_molecular_graphics 'Olex2 1.5 (Dolomanov et al., 2009)'
_computing_publication_material 'Olex2 1.5 (Dolomanov et al., 2009)'
_computing_structure_refinement 'SHELXL 2018/3 (Sheldrick, 2015)'
_computing_structure_solution 'olex2.solve 1.5 (Bourhis et al., 2015)'
_diffrn_ambient_temperature 310.00
_diffrn_measured_fraction_theta_full 0.998
_diffrn_measured_fraction_theta_max 0.993
_diffrn_measurement_device_type 'Bruker APEX-II CCD'
_diffrn_measurement_method '\f and \w scans'
_diffrn_radiation_type MoK\a
_diffrn_radiation_wavelength 0.71073
_diffrn_reflns_av_R_equivalents 0.0631
_diffrn_reflns_av_unetI/netI 0.0259
_diffrn_reflns_Laue_measured_fraction_full 0.998
_diffrn_reflns_Laue_measured_fraction_max 0.993
_diffrn_reflns_limit_h_max 17
_diffrn_reflns_limit_h_min -17
_diffrn_reflns_limit_k_max 11
_diffrn_reflns_limit_k_min -11
_diffrn_reflns_limit_l_max 11
_diffrn_reflns_limit_l_min -11
_diffrn_reflns_number 11330
_diffrn_reflns_point_group_measured_fraction_full 0.998
_diffrn_reflns_point_group_measured_fraction_max 0.993
_diffrn_reflns_theta_full 25.242
_diffrn_reflns_theta_max 27.518
_diffrn_reflns_theta_min 2.942
_diffrn_source_current 1.4
_diffrn_source_power 0.07
_diffrn_source_voltage 50.0
_diffrn_standards_number 0
_exptl_absorpt_coefficient_mu 2.481
_exptl_absorpt_correction_T_max 0.2616
_exptl_absorpt_correction_T_min 0.2130
_exptl_absorpt_correction_type multi-scan
_exptl_absorpt_process_details
;
SADABS-2016/2 (Bruker,2016/2) was used for absorption correction.
wR2(int) was 0.1549 before and 0.0564 after correction.
The Ratio of minimum to maximum transmission is 0.8142.
The \l/2 correction factor is Not present.
;
_exptl_crystal_density_diffrn 1.847
_exptl_crystal_description block
_exptl_crystal_F_000 500
_exptl_crystal_size_max 0.15
_exptl_crystal_size_mid 0.13
_exptl_crystal_size_min 0.12
_refine_diff_density_max 0.260
_refine_diff_density_min -0.254
_refine_diff_density_rms 0.061
_refine_ls_extinction_method none
_refine_ls_goodness_of_fit_ref 1.090
_refine_ls_hydrogen_treatment constr
_refine_ls_matrix_type full
_refine_ls_number_parameters 63
_refine_ls_number_reflns 1012
_refine_ls_number_restraints 0
_refine_ls_restrained_S_all 1.090
_refine_ls_R_factor_all 0.0233
_refine_ls_R_factor_gt 0.0195
_refine_ls_shift/su_max 0.001
_refine_ls_shift/su_mean 0.000
_refine_ls_structure_factor_coef Fsqd
_refine_ls_weighting_details 'w=1/[\s^2^(Fo^2^)+(0.0270P)^2^+0.3105P] where P=(Fo^2^+2Fc^2^)/3'
_refine_ls_weighting_scheme calc
_refine_ls_wR_factor_gt 0.0524
_refine_ls_wR_factor_ref 0.0535
_reflns_Friedel_coverage 0.000
_reflns_number_gt 894
_reflns_number_total 1012
_reflns_threshold_expression 'I > 2\s(I)'
_cod_data_source_file d5ra08205f2.cif
_cod_data_source_block mo_20240928_zh_zd_fb38_310k_0m
_cod_original_cell_volume 880.0(6)
_cod_database_code 7251734
_shelx_shelxl_version_number 2018/3
_shelx_space_group_comment
;
The symmetry employed for this shelxl refinement is uniquely defined
by the following loop, which should always be used as a source of
symmetry information in preference to the above space-group names.
They are only intended as comments.
;
_shelx_estimated_absorpt_t_max 0.755
_shelx_estimated_absorpt_t_min 0.707
_olex2_refinement_description
;
1. Fixed Uiso
 At 1.2 times of:
  All C(H) groups, All N(H,H) groups
 At 1.5 times of:
  All C(H,H,H) groups
2. Others
 Fixed Sof: H1A(0.5) H1B(0.5)
3.a Secondary CH2 refined with riding coordinates:
 N1(H1A,H1B)
3.b Aromatic/amide H refined with riding coordinates:
 C1(H1), C2(H2)
3.c Idealised Me refined as rotating group:
 C3(H3A,H3B,H3C)
;
_olex2_submission_special_instructions 'No special instructions were received'

loop_
_space_group_symop_operation_xyz
'x, y, z'
'-x, y, -z+1/2'
'x+1/2, y+1/2, z'
'-x+1/2, y+1/2, -z+1/2'
'-x, -y, -z'
'x, -y, z-1/2'
'-x+1/2, -y+1/2, -z'
'x+1/2, -y+1/2, z-1/2'

loop_
_atom_site_label
_atom_site_type_symbol
_atom_site_fract_x
_atom_site_fract_y
_atom_site_fract_z
_atom_site_U_iso_or_equiv
_atom_site_adp_type
_atom_site_occupancy
_atom_site_site_symmetry_order
_atom_site_calc_flag
_atom_site_refinement_flags_posn
_atom_site_refinement_flags_adp
_atom_site_refinement_flags_occupancy
_atom_site_disorder_assembly
_atom_site_disorder_group
C1 C 0.72147(13) 0.46195(19) 0.7246(2) 0.0280(3) Uani 1 1 d . . . . .
H1 H 0.782680 0.515548 0.731588 0.034 Uiso 1 1 calc R U . . .
C2 C 0.500000 0.2142(2) 0.250000 0.0228(4) Uani 1 2 d S T P . .
H2 H 0.499999 0.320657 0.250002 0.027 Uiso 1 2 calc R U P . .
Cu Cu 0.750000 0.250000 0.500000 0.02328(11) Uani 1 2 d S . P . .
O1 O 0.67772(10) 0.51691(14) 0.80331(16) 0.0340(3) Uani 1 1 d . . . . .
O2 O 0.68898(9) 0.33903(14) 0.63626(15) 0.0321(3) Uani 1 1 d . . . . .
O3 O 0.59684(8) 0.14740(13) 0.34087(14) 0.0279(2) Uani 1 1 d . . . . .
C3 C 0.4419(2) 0.2213(2) 0.5842(3) 0.0465(5) Uani 1 1 d . . . . .
H3A H 0.498748 0.154999 0.586564 0.070 Uiso 1 1 calc R U . . .
H3B H 0.408010 0.287059 0.480139 0.070 Uiso 1 1 calc R U . . .
H3C H 0.380966 0.160875 0.577744 0.070 Uiso 1 1 calc R U . . .
N1 N 0.500000 0.3147(2) 0.750000 0.0327(4) Uani 1 2 d S T P . .
H1A H 0.553332 0.374703 0.751913 0.039 Uiso 0.5 1 calc R U P . .
H1B H 0.446665 0.374697 0.748087 0.039 Uiso 0.5 1 calc R U P . .

loop_
_atom_site_aniso_label
_atom_site_aniso_U_11
_atom_site_aniso_U_22
_atom_site_aniso_U_33
_atom_site_aniso_U_23
_atom_site_aniso_U_13
_atom_site_aniso_U_12
C1 0.0228(7) 0.0294(8) 0.0329(8) 0.0017(6) 0.0163(6) 0.0004(6)
C2 0.0214(10) 0.0213(10) 0.0263(10) 0.000 0.0137(9) 0.000
Cu 0.01457(14) 0.03023(18) 0.02381(15) -0.00529(10) 0.00991(11) -0.00218(9)
O1 0.0329(6) 0.0345(7) 0.0414(6) -0.0081(5) 0.0248(5) -0.0022(5)
O2 0.0286(6) 0.0372(7) 0.0370(6) -0.0103(5) 0.0223(5) -0.0065(5)
O3 0.0157(5) 0.0281(6) 0.0322(5) -0.0018(4) 0.0084(4) -0.0004(4)
C3 0.0475(12) 0.0515(12) 0.0344(9) 0.0001(8) 0.0189(9) -0.0033(9)
N1 0.0278(10) 0.0291(11) 0.0454(11) 0.000 0.0230(9) 0.000

loop_
_atom_type_symbol
_atom_type_description
_atom_type_scat_dispersion_real
_atom_type_scat_dispersion_imag
_atom_type_scat_source
C C 0.0033 0.0016 'International Tables Vol C Tables 4.2.6.8 and 6.1.1.4'
H H 0.0000 0.0000 'International Tables Vol C Tables 4.2.6.8 and 6.1.1.4'
Cu Cu 0.3201 1.2651 'International Tables Vol C Tables 4.2.6.8 and 6.1.1.4'
N N 0.0061 0.0033 'International Tables Vol C Tables 4.2.6.8 and 6.1.1.4'
O O 0.0106 0.0060 'International Tables Vol C Tables 4.2.6.8 and 6.1.1.4'

loop_
_geom_angle_atom_site_label_1
_geom_angle_atom_site_label_2
_geom_angle_atom_site_label_3
_geom_angle
_geom_angle_site_symmetry_1
_geom_angle_site_symmetry_3
_geom_angle_publ_flag
O1 C1 H1 117.7 . . ?
O1 C1 O2 124.65(15) . . ?
O2 C1 H1 117.7 . . ?
O3 C2 H2 117.9 2_655 . ?
O3 C2 H2 117.9 . . ?
O3 C2 O3 124.2(2) 2_655 . ?
O2 Cu O2 180.00(7) . 7_656 ?
O2 Cu O3 88.64(5) 7_656 7_656 ?
O2 Cu O3 91.36(5) 7_656 . ?
O2 Cu O3 91.36(5) . 7_656 ?
O2 Cu O3 88.64(5) . . ?
O3 Cu O3 180.0 . 7_656 ?
C1 O2 Cu 126.68(10) . . ?
C2 O3 Cu 124.87(12) . . ?
H3A C3 H3B 109.5 . . ?
H3A C3 H3C 109.5 . . ?
H3B C3 H3C 109.5 . . ?
N1 C3 H3A 109.5 . . ?
N1 C3 H3B 109.5 . . ?
N1 C3 H3C 109.5 . . ?
C3 N1 C3 112.5(2) 2_656 . ?
C3 N1 H1A 109.1 . . ?
C3 N1 H1A 109.1 2_656 . ?
C3 N1 H1B 109.1 2_656 . ?
C3 N1 H1B 109.1 . . ?
H1A N1 H1B 107.8 . . ?

loop_
_geom_bond_atom_site_label_1
_geom_bond_atom_site_label_2
_geom_bond_distance
_geom_bond_site_symmetry_2
_geom_bond_publ_flag
C1 H1 0.9300 . ?
C1 O1 1.2405(19) . ?
C1 O2 1.256(2) . ?
C2 H2 0.9300 . ?
C2 O3 1.2469(15) . ?
C2 O3 1.2469(15) 2_655 ?
Cu O2 1.9702(11) . ?
Cu O2 1.9702(11) 7_656 ?
Cu O3 1.9719(11) . ?
Cu O3 1.9720(11) 7_656 ?
C3 H3A 0.9600 . ?
C3 H3B 0.9600 . ?
C3 H3C 0.9600 . ?
C3 N1 1.470(2) . ?
N1 H1A 0.8900 . ?
N1 H1B 0.8900 . ?

loop_
_geom_torsion_atom_site_label_1
_geom_torsion_atom_site_label_2
_geom_torsion_atom_site_label_3
_geom_torsion_atom_site_label_4
_geom_torsion
_geom_torsion_site_symmetry_1
_geom_torsion_site_symmetry_2
_geom_torsion_site_symmetry_3
_geom_torsion_site_symmetry_4
_geom_torsion_publ_flag
O1 C1 O2 Cu 177.24(12) . . . . ?
O3 C2 O3 Cu -175.16(10) 2_655 . . . ?
